data_7123312
loop_
_publ_author_name
'Gu, Yanwei'
'Tullimi, Yadagiri Gopalakrishna'
'Feng, Jiaqi'
'Phan, Hoa'
'Zeng, Wangdong'
'Wu, Jishan'

_publ_section_title
;
 Peri-acenoacenes
;
_journal_name_full 'Chemical Communications'
_journal_paper_doi 10.1039/C9CC01986C
_journal_year 2019
_chemical_formula_sum 'C96 H96'
_chemical_formula_weight 1249.72
_space_group_crystal_system monoclinic
_space_group_IT_number 14
_space_group_name_Hall '-P 2ybc'
_space_group_name_H-M_alt 'P 1 21/c 1'
_symmetry_space_group_name_Hall '-P 2ybc'
_symmetry_space_group_name_H-M 'P 1 21/c 1'
_atom_sites_solution_hydrogens geom
_audit_creation_method SHELXL-2014/7
_audit_update_record
;
2018-07-09 deposited with the CCDC.    2019-04-17 downloaded from the CCDC.
;
_cell_angle_alpha 90
_cell_angle_beta 97.551(4)
_cell_angle_gamma 90
_cell_formula_units_Z 2
_cell_length_a 13.8073(9)
_cell_length_b 15.3067(11)
_cell_length_c 17.2865(12)
_cell_measurement_reflns_used 9904
_cell_measurement_temperature 100(2)
_cell_measurement_theta_max 70.13
_cell_measurement_theta_min 3.23
_cell_volume 3621.7(4)
_computing_cell_refinement 'APEX3 v2016.1-0 (Bruker AXS)'
_computing_data_collection 'APEX3 (Bruker AXS)'
_computing_data_reduction 'SAINT V8.32B (Bruker AXS Inc., 2014)'
_computing_molecular_graphics 'Bruker SHELXTL'
_computing_publication_material 'Bruker SHELXTL'
_computing_structure_refinement 'SHELXL--2014 (Sheldrick 2014)'
_computing_structure_solution 'SHELXT--(Sheldrick 2015)'
_diffrn_ambient_temperature 100(2)
_diffrn_measured_fraction_theta_full 0.981
_diffrn_measured_fraction_theta_max 0.981
_diffrn_measurement_device_type 'Bruker D8 Ventuue'
_diffrn_measurement_method '\f and \w scans'
_diffrn_radiation_type CuK\a
_diffrn_radiation_wavelength 1.54178
_diffrn_reflns_av_R_equivalents 0.0810
_diffrn_reflns_av_unetI/netI 0.0753
_diffrn_reflns_Laue_measured_fraction_full 0.981
_diffrn_reflns_Laue_measured_fraction_max 0.981
_diffrn_reflns_limit_h_max 16
_diffrn_reflns_limit_h_min -16
_diffrn_reflns_limit_k_max 18
_diffrn_reflns_limit_k_min -16
_diffrn_reflns_limit_l_max 19
_diffrn_reflns_limit_l_min -20
_diffrn_reflns_number 25252
_diffrn_reflns_point_group_measured_fraction_full 0.981
_diffrn_reflns_point_group_measured_fraction_max 0.981
_diffrn_reflns_theta_full 66.595
_diffrn_reflns_theta_max 66.595
_diffrn_reflns_theta_min 3.229
_exptl_absorpt_coefficient_mu 0.480
_exptl_absorpt_correction_T_max 0.7533
_exptl_absorpt_correction_T_min 0.4002
_exptl_absorpt_correction_type multi-scan
_exptl_absorpt_process_details 'Sadabs, (Sheldrick 2012)'
_exptl_crystal_colour Dark_Green
_exptl_crystal_density_diffrn 1.146
_exptl_crystal_density_meas ?
_exptl_crystal_density_method 'Not Measured'
_exptl_crystal_description Rectangular
_exptl_crystal_F_000 1344
_exptl_crystal_size_max 0.352
_exptl_crystal_size_mid 0.268
_exptl_crystal_size_min 0.080
_refine_diff_density_max 0.603
_refine_diff_density_min -0.537
_refine_diff_density_rms 0.111
_refine_ls_extinction_method none
_refine_ls_goodness_of_fit_ref 1.056
_refine_ls_hydrogen_treatment constr
_refine_ls_matrix_type full
_refine_ls_number_parameters 475
_refine_ls_number_reflns 6289
_refine_ls_number_restraints 30
_refine_ls_restrained_S_all 1.091
_refine_ls_R_factor_all 0.1149
_refine_ls_R_factor_gt 0.0925
_refine_ls_shift/su_max 0.000
_refine_ls_shift/su_mean 0.000
_refine_ls_structure_factor_coef Fsqd
_refine_ls_weighting_details 'w=1/[\s^2^(Fo^2^)+(0.1791P)^2^+1.8420P] where P=(Fo^2^+2Fc^2^)/3'
_refine_ls_weighting_scheme calc
_refine_ls_wR_factor_gt 0.2383
_refine_ls_wR_factor_ref 0.2693
_reflns_Friedel_coverage 0.000
_reflns_number_gt 4785
_reflns_number_total 6289
_reflns_threshold_expression 'I > 2\s(I)'
_cod_data_source_file c9cc01986c2.cif
_cod_data_source_block I259
_cod_depositor_comments
;
The following automatic conversions were performed:

'_exptl_absorpt_correction_type' value 'Multi-scan' changed to
'multi-scan' according to
/home/data/users/saulius/crontab/automatic-downloads/rss-feeds/RSC/lib/dictionaries/cif_core.dic
dictionary named 'cif_core.dic' version 2.4.2 from 2011-04-26.

'_exptl_crystal_density_meas' value 'Not Measured' was changed to '?'
- the value is perceived as not measured.

Automatic conversion script
Id: cif_fix_values 4973 2017-02-22 13:04:09Z antanas 
;
_cod_database_code 7123312
_shelx_shelxl_version_number 2014/7
_shelx_space_group_comment
; 
The symmetry employed for this shelxl refinement is uniquely defined 
by the following loop, which should always be used as a source of 
symmetry information in preference to the above space-group names. 
They are only intended as comments. 
;
_computing_bruker_data_scaling 'SADABS V2012/1 (Bruker AXS Inc.)'

loop_
_space_group_symop_operation_xyz
'x, y, z'
'-x, y+1/2, -z+1/2'
'-x, -y, -z'
'x, -y-1/2, z-1/2'

loop_
_atom_site_label
_atom_site_type_symbol
_atom_site_fract_x
_atom_site_fract_y
_atom_site_fract_z
_atom_site_U_iso_or_equiv
_atom_site_adp_type
_atom_site_occupancy
_atom_site_site_symmetry_order
_atom_site_calc_flag
_atom_site_refinement_flags_posn
_atom_site_refinement_flags_adp
_atom_site_refinement_flags_occupancy
_atom_site_disorder_assembly
_atom_site_disorder_group
C1 C -0.10768(18) 0.76065(18) 0.44972(14) 0.0236(6) Uani 1 1 d . . . . .
C2 C -0.17384(19) 0.81405(18) 0.39963(14) 0.0250(6) Uani 1 1 d . . . . .
C3 C -0.1785(2) 0.90294(19) 0.41296(16) 0.0310(6) Uani 1 1 d . . . . .
H3 H -0.2219 0.9383 0.3791 0.037 Uiso 1 1 calc R U . . .
C4 C -0.1191(2) 0.94145(19) 0.47647(18) 0.0325(6) Uani 1 1 d . . . . .
H4 H -0.1232 1.0025 0.4853 0.039 Uiso 1 1 calc R U . . .
C5 C -0.0554(2) 0.89160(19) 0.52564(16) 0.0295(6) Uani 1 1 d . . . . .
H5 H -0.0172 0.9186 0.5688 0.035 Uiso 1 1 calc R U . . .
C6 C -0.04569(18) 0.80105(19) 0.51341(14) 0.0243(6) Uani 1 1 d . . . . .
C7 C 0.02040(18) 0.74846(19) 0.56303(14) 0.0239(6) Uani 1 1 d . . . . .
C8 C 0.02749(18) 0.65830(18) 0.54963(13) 0.0223(6) Uani 1 1 d . . . . .
C9 C -0.03703(18) 0.61785(18) 0.48695(13) 0.0218(5) Uani 1 1 d . . . . .
C10 C -0.10325(18) 0.66961(17) 0.43792(13) 0.0209(5) Uani 1 1 d . . . . .
C11 C -0.03312(18) 0.52621(17) 0.47583(14) 0.0213(5) Uani 1 1 d . . . . .
C12 C 0.09440(19) 0.60469(18) 0.59655(14) 0.0236(6) Uani 1 1 d . . . . .
H12 H 0.1381 0.6311 0.6368 0.028 Uiso 1 1 calc R U . . .
C13 C 0.09904(18) 0.51459(18) 0.58627(14) 0.0229(6) Uani 1 1 d . . . . .
C14 C 0.16682(18) 0.46115(18) 0.63475(14) 0.0236(6) Uani 1 1 d . . . . .
C15 C 0.16902(18) 0.37108(18) 0.62429(14) 0.0231(6) Uani 1 1 d . . . . .
C16 C 0.23447(19) 0.31558(19) 0.67316(14) 0.0255(6) Uani 1 1 d . . . . .
H16 H 0.2772 0.3411 0.7146 0.031 Uiso 1 1 calc R U . . .
C17 C 0.23762(19) 0.22845(19) 0.66259(15) 0.0273(6) Uani 1 1 d . . . . .
H17 H 0.2824 0.1943 0.6964 0.033 Uiso 1 1 calc R U . . .
C18 C 0.07893(19) 0.79020(18) 0.63215(14) 0.0239(6) Uani 1 1 d . . . . .
C19 C 0.04038(19) 0.79397(19) 0.70320(15) 0.0275(6) Uani 1 1 d . . . . .
C20 C 0.0903(2) 0.8396(2) 0.76564(15) 0.0288(6) Uani 1 1 d . . . . .
H20 H 0.0638 0.8417 0.8136 0.035 Uiso 1 1 calc R U . . .
C21 C 0.17825(19) 0.88244(18) 0.75998(15) 0.0260(6) Uani 1 1 d . . . . .
C22 C 0.21682(18) 0.87465(18) 0.69021(15) 0.0242(6) Uani 1 1 d . . . . .
H22 H 0.2780 0.9012 0.6858 0.029 Uiso 1 1 calc R U . . .
C23 C 0.16935(19) 0.82939(18) 0.62644(14) 0.0253(6) Uani 1 1 d . . . . .
C24 C -0.0551(2) 0.7505(3) 0.71232(18) 0.0417(8) Uani 1 1 d . . . . .
H24A H -0.0647 0.7507 0.7675 0.063 Uiso 1 1 calc R U . . .
H24B H -0.0543 0.6902 0.6935 0.063 Uiso 1 1 calc R U . . .
H24C H -0.1087 0.7825 0.6819 0.063 Uiso 1 1 calc R U . . .
C25 C 0.2153(2) 0.8211(2) 0.55225(16) 0.0362(7) Uani 1 1 d . . . . .
H25A H 0.2691 0.8630 0.5532 0.054 Uiso 1 1 calc R U . . .
H25B H 0.1662 0.8333 0.5073 0.054 Uiso 1 1 calc R U . . .
H25C H 0.2405 0.7617 0.5481 0.054 Uiso 1 1 calc R U . . .
C26 C 0.2257(2) 0.9376(2) 0.82838(17) 0.0347(7) Uani 1 1 d . . . . .
C27 C 0.1638(3) 1.0207(3) 0.8333(3) 0.0592(11) Uani 1 1 d . . . . .
H27A H 0.1939 1.0575 0.8762 0.089 Uiso 1 1 calc R U . . .
H27B H 0.0977 1.0043 0.8427 0.089 Uiso 1 1 calc R U . . .
H27C H 0.1603 1.0530 0.7841 0.089 Uiso 1 1 calc R U . . .
C28 C 0.2311(3) 0.8861(3) 0.90488(19) 0.0622(12) Uani 1 1 d . . . . .
H28A H 0.2666 0.9205 0.9473 0.093 Uiso 1 1 calc R U . . .
H28B H 0.2653 0.8308 0.8996 0.093 Uiso 1 1 calc R U . . .
H28C H 0.1648 0.8742 0.9166 0.093 Uiso 1 1 calc R U . . .
C29 C 0.3293(2) 0.9664(2) 0.81760(19) 0.0400(8) Uani 1 1 d . . . . .
H29A H 0.3582 0.9988 0.8638 0.060 Uiso 1 1 calc R U . . .
H29B H 0.3267 1.0041 0.7715 0.060 Uiso 1 1 calc R U . . .
H29C H 0.3693 0.9149 0.8106 0.060 Uiso 1 1 calc R U . . .
C30 C 0.23838(19) 0.50327(18) 0.69673(14) 0.0241(6) Uani 1 1 d . . . . .
C31 C 0.2099(2) 0.53132(19) 0.76794(15) 0.0275(6) Uani 1 1 d . . . . .
C32 C 0.2793(2) 0.56908(19) 0.82437(14) 0.0269(6) Uani 1 1 d . . . . .
H32 H 0.2597 0.5868 0.8726 0.032 Uiso 1 1 calc R U . . .
C33 C 0.3762(2) 0.58153(18) 0.81215(14) 0.0259(6) Uani 1 1 d . . . . .
C34 C 0.40263(19) 0.55386(18) 0.74112(15) 0.0259(6) Uani 1 1 d . . . . .
H34 H 0.4683 0.5615 0.7316 0.031 Uiso 1 1 calc R U . . .
C35 C 0.33555(19) 0.51508(18) 0.68313(14) 0.0255(6) Uani 1 1 d . . . . .
C36 C 0.1065(2) 0.5195(2) 0.78503(17) 0.0369(7) Uani 1 1 d . . . . .
H36A H 0.1030 0.5330 0.8400 0.055 Uiso 1 1 calc R U . . .
H36B H 0.0860 0.4590 0.7743 0.055 Uiso 1 1 calc R U . . .
H36C H 0.0631 0.5590 0.7519 0.055 Uiso 1 1 calc R U . . .
C37 C 0.3707(2) 0.4842(2) 0.60851(16) 0.0318(6) Uani 1 1 d . . . . .
H37A H 0.4328 0.5128 0.6026 0.048 Uiso 1 1 calc R U . . .
H37B H 0.3220 0.4991 0.5640 0.048 Uiso 1 1 calc R U . . .
H37C H 0.3800 0.4207 0.6106 0.048 Uiso 1 1 calc R U . . .
C38 C 0.4509(2) 0.6241(2) 0.87429(16) 0.0353(7) Uani 1 1 d D . . . .
C39 C 0.4859(4) 0.7118(4) 0.8399(3) 0.0442(15) Uani 0.619(7) 1 d D . P A 1
H39A H 0.5360 0.7389 0.8778 0.066 Uiso 0.619(7) 1 calc R U P A 1
H39B H 0.4302 0.7516 0.8289 0.066 Uiso 0.619(7) 1 calc R U P A 1
H39C H 0.5133 0.6996 0.7915 0.066 Uiso 0.619(7) 1 calc R U P A 1
C40 C 0.4180(4) 0.6411(4) 0.9496(2) 0.0355(14) Uani 0.619(7) 1 d D . P A 1
H40A H 0.4718 0.6662 0.9853 0.053 Uiso 0.619(7) 1 calc R U P A 1
H40B H 0.3969 0.5863 0.9713 0.053 Uiso 0.619(7) 1 calc R U P A 1
H40C H 0.3632 0.6823 0.9427 0.053 Uiso 0.619(7) 1 calc R U P A 1
C41 C 0.5460(4) 0.5658(5) 0.8859(3) 0.0502(18) Uani 0.619(7) 1 d D . P A 1
H41A H 0.5961 0.5945 0.9227 0.075 Uiso 0.619(7) 1 calc R U P A 1
H41B H 0.5705 0.5580 0.8357 0.075 Uiso 0.619(7) 1 calc R U P A 1
H41C H 0.5305 0.5086 0.9067 0.075 Uiso 0.619(7) 1 calc R U P A 1
C39X C 0.4056(6) 0.7139(5) 0.8941(4) 0.039(2) Uani 0.381(7) 1 d D . P A 2
H39D H 0.4480 0.7420 0.9368 0.058 Uiso 0.381(7) 1 calc R U P A 2
H39E H 0.3408 0.7041 0.9100 0.058 Uiso 0.381(7) 1 calc R U P A 2
H39F H 0.3994 0.7516 0.8480 0.058 Uiso 0.381(7) 1 calc R U P A 2
C40X C 0.4466(6) 0.5686(5) 0.9519(4) 0.037(2) Uani 0.381(7) 1 d D . P A 2
H40D H 0.4908 0.5944 0.9948 0.056 Uiso 0.381(7) 1 calc R U P A 2
H40E H 0.4667 0.5083 0.9434 0.056 Uiso 0.381(7) 1 calc R U P A 2
H40F H 0.3797 0.5689 0.9651 0.056 Uiso 0.381(7) 1 calc R U P A 2
C41X C 0.5465(5) 0.6305(7) 0.8550(5) 0.042(2) Uani 0.381(7) 1 d D . P A 2
H41D H 0.5709 0.5720 0.8450 0.063 Uiso 0.381(7) 1 calc R U P A 2
H41E H 0.5890 0.6573 0.8984 0.063 Uiso 0.381(7) 1 calc R U P A 2
H41F H 0.5463 0.6666 0.8082 0.063 Uiso 0.381(7) 1 calc R U P A 2
C1S C 0.5533(2) 0.7928(2) 0.6385(2) 0.0424(8) Uani 1 1 d . . . B 2
C2S C 0.5282(3) 0.7103(2) 0.60590(19) 0.0430(8) Uani 1 1 d . . . B 2
H2S H 0.4707 0.6820 0.6177 0.052 Uiso 1 1 calc R U . B 2
C3S C 0.5859(3) 0.6697(2) 0.55702(18) 0.0422(8) Uani 1 1 d . . . B 2
H3S H 0.5677 0.6142 0.5352 0.051 Uiso 1 1 calc R U . B 2
C4S C 0.6692(3) 0.7098(3) 0.54024(19) 0.0466(8) Uani 1 1 d . . . B 2
H4S H 0.7090 0.6823 0.5066 0.056 Uiso 1 1 calc R U . B 2
C5S C 0.6955(2) 0.7916(2) 0.57287(18) 0.0426(8) Uani 1 1 d . . . B 2
H5S H 0.7535 0.8193 0.5615 0.051 Uiso 1 1 calc R U . B 2
C6S C 0.6380(2) 0.8319(2) 0.62119(18) 0.0403(7) Uani 1 1 d . . . B 2
H6S H 0.6567 0.8873 0.6430 0.048 Uiso 1 1 calc R U . B 2
C7S C 0.4887(4) 0.8375(4) 0.6877(4) 0.0913(19) Uani 1 1 d . . . B 2
H7X H 0.4308 0.8013 0.6912 0.137 Uiso 1 1 calc R U . B 2
H7Y H 0.4684 0.8940 0.6644 0.137 Uiso 1 1 calc R U . B 2
H7Z H 0.5240 0.8466 0.7400 0.137 Uiso 1 1 calc R U . B 2

loop_
_atom_site_aniso_label
_atom_site_aniso_U_11
_atom_site_aniso_U_22
_atom_site_aniso_U_33
_atom_site_aniso_U_23
_atom_site_aniso_U_13
_atom_site_aniso_U_12
C1 0.0236(12) 0.0292(14) 0.0183(11) 0.0022(10) 0.0036(9) -0.0033(11)
C2 0.0271(12) 0.0267(14) 0.0209(12) 0.0047(10) 0.0022(10) 0.0022(11)
C3 0.0317(14) 0.0297(15) 0.0304(14) 0.0076(11) -0.0002(11) 0.0012(12)
C4 0.0347(14) 0.0225(14) 0.0401(15) 0.0019(11) 0.0044(12) -0.0017(11)
C5 0.0313(13) 0.0303(15) 0.0260(13) -0.0006(11) 0.0010(10) -0.0043(11)
C6 0.0244(12) 0.0310(15) 0.0172(11) -0.0001(10) 0.0020(9) 0.0001(11)
C7 0.0238(12) 0.0289(14) 0.0194(12) -0.0018(10) 0.0048(9) -0.0045(11)
C8 0.0232(12) 0.0290(14) 0.0151(11) 0.0014(10) 0.0037(9) -0.0002(10)
C9 0.0220(12) 0.0267(14) 0.0166(11) -0.0008(10) 0.0018(9) -0.0013(10)
C10 0.0230(12) 0.0265(14) 0.0137(11) 0.0025(9) 0.0044(9) 0.0029(10)
C11 0.0225(12) 0.0256(13) 0.0166(11) 0.0025(10) 0.0048(9) 0.0010(11)
C12 0.0253(12) 0.0283(14) 0.0169(11) -0.0041(10) 0.0010(9) -0.0045(10)
C13 0.0211(11) 0.0306(15) 0.0168(11) 0.0004(10) 0.0015(9) 0.0001(10)
C14 0.0246(12) 0.0301(14) 0.0165(11) -0.0011(10) 0.0037(9) 0.0003(11)
C15 0.0236(12) 0.0304(14) 0.0156(11) -0.0007(10) 0.0034(9) 0.0007(10)
C16 0.0288(13) 0.0328(15) 0.0145(11) 0.0014(10) 0.0012(9) 0.0021(11)
C17 0.0279(13) 0.0310(15) 0.0223(12) 0.0052(10) 0.0006(10) 0.0032(11)
C18 0.0262(12) 0.0249(13) 0.0198(12) 0.0006(10) 0.0000(10) -0.0037(10)
C19 0.0283(13) 0.0304(15) 0.0242(13) -0.0004(10) 0.0048(10) -0.0047(11)
C20 0.0315(13) 0.0375(16) 0.0183(12) -0.0042(10) 0.0063(10) -0.0057(12)
C21 0.0272(13) 0.0277(14) 0.0216(12) -0.0008(10) -0.0019(10) -0.0005(11)
C22 0.0217(12) 0.0262(14) 0.0242(12) 0.0002(10) 0.0006(9) -0.0031(10)
C23 0.0261(12) 0.0287(14) 0.0206(12) 0.0036(10) 0.0014(10) -0.0003(11)
C24 0.0407(16) 0.056(2) 0.0303(14) -0.0052(14) 0.0133(12) -0.0199(15)
C25 0.0304(14) 0.053(2) 0.0256(13) -0.0061(12) 0.0069(11) -0.0111(13)
C26 0.0310(14) 0.0422(18) 0.0305(14) -0.0142(13) 0.0032(11) -0.0030(13)
C27 0.0404(18) 0.057(2) 0.081(3) -0.040(2) 0.0122(18) -0.0035(17)
C28 0.063(2) 0.099(3) 0.0221(15) -0.0093(17) -0.0022(15) -0.027(2)
C29 0.0307(15) 0.049(2) 0.0402(16) -0.0194(14) 0.0032(12) -0.0071(14)
C30 0.0274(13) 0.0266(13) 0.0170(11) 0.0006(10) -0.0015(10) 0.0019(11)
C31 0.0291(13) 0.0316(15) 0.0216(12) -0.0006(10) 0.0021(10) 0.0005(11)
C32 0.0351(14) 0.0312(14) 0.0144(11) -0.0045(10) 0.0033(10) 0.0011(11)
C33 0.0300(13) 0.0284(14) 0.0173(12) -0.0018(10) -0.0039(10) 0.0007(11)
C34 0.0263(12) 0.0298(14) 0.0207(12) -0.0028(10) 0.0001(10) -0.0022(11)
C35 0.0279(13) 0.0292(14) 0.0184(12) -0.0017(10) -0.0007(10) -0.0005(11)
C36 0.0321(14) 0.0521(19) 0.0274(13) -0.0068(13) 0.0073(11) -0.0061(13)
C37 0.0301(13) 0.0410(17) 0.0245(13) -0.0066(11) 0.0045(10) -0.0057(12)
C38 0.0393(16) 0.0404(17) 0.0232(13) -0.0086(12) -0.0072(11) 0.0009(13)
C39 0.048(3) 0.046(3) 0.040(3) -0.013(2) 0.013(2) -0.021(3)
C40 0.035(2) 0.050(3) 0.020(2) -0.010(2) 0.0009(17) -0.001(2)
C41 0.029(3) 0.084(5) 0.033(3) -0.019(3) -0.010(2) 0.013(3)
C39X 0.043(4) 0.040(5) 0.032(4) -0.018(3) 0.005(3) -0.014(4)
C40X 0.039(4) 0.049(5) 0.021(3) -0.006(3) -0.008(3) 0.001(4)
C41X 0.028(4) 0.063(7) 0.032(4) -0.012(4) -0.005(3) -0.010(4)
C1S 0.0407(16) 0.0419(18) 0.0452(17) 0.0051(14) 0.0084(13) 0.0119(14)
C2S 0.0443(17) 0.0433(19) 0.0415(17) 0.0118(14) 0.0065(13) -0.0039(15)
C3S 0.062(2) 0.0366(18) 0.0279(14) 0.0048(13) 0.0049(13) 0.0022(15)
C4S 0.056(2) 0.053(2) 0.0326(16) 0.0054(14) 0.0122(14) 0.0024(17)
C5S 0.0433(17) 0.053(2) 0.0311(15) 0.0087(14) 0.0035(13) -0.0021(15)
C6S 0.0429(16) 0.0402(18) 0.0356(16) 0.0074(13) -0.0029(13) 0.0056(14)
C7S 0.067(3) 0.079(4) 0.136(5) -0.043(3) 0.044(3) -0.004(3)

loop_
_atom_type_symbol
_atom_type_description
_atom_type_scat_dispersion_real
_atom_type_scat_dispersion_imag
_atom_type_scat_source
C C 0.0181 0.0091 'International Tables Vol C Tables 4.2.6.8 and 6.1.1.4'
H H 0.0000 0.0000 'International Tables Vol C Tables 4.2.6.8 and 6.1.1.4'

loop_
_geom_angle_atom_site_label_1
_geom_angle_atom_site_label_2
_geom_angle_atom_site_label_3
_geom_angle
_geom_angle_site_symmetry_1
_geom_angle_site_symmetry_3
C10 C1 C2 120.9(2) . .
C10 C1 C6 120.1(2) . .
C2 C1 C6 119.0(2) . .
C3 C2 C1 120.1(2) . .
C3 C2 C17 121.8(2) . 3_566
C1 C2 C17 118.0(2) . 3_566
C2 C3 C4 120.4(2) . .
C2 C3 H3 119.8 . .
C4 C3 H3 119.8 . .
C5 C4 C3 120.6(3) . .
C5 C4 H4 119.7 . .
C3 C4 H4 119.7 . .
C4 C5 C6 121.3(3) . .
C4 C5 H5 119.4 . .
C6 C5 H5 119.4 . .
C5 C6 C7 122.2(2) . .
C5 C6 C1 118.5(2) . .
C7 C6 C1 119.3(3) . .
C8 C7 C6 120.7(2) . .
C8 C7 C18 120.6(2) . .
C6 C7 C18 118.6(2) . .
C7 C8 C12 122.1(2) . .
C7 C8 C9 119.6(2) . .
C12 C8 C9 118.3(2) . .
C10 C9 C11 120.6(2) . .
C10 C9 C8 119.8(2) . .
C11 C9 C8 119.6(2) . .
C9 C10 C1 120.4(2) . .
C9 C10 C15 119.9(2) . 3_566
C1 C10 C15 119.7(2) . 3_566
C11 C11 C9 121.2(3) 3_566 .
C11 C11 C13 119.3(3) 3_566 3_566
C9 C11 C13 119.6(2) . 3_566
C13 C12 C8 122.7(2) . .
C13 C12 H12 118.6 . .
C8 C12 H12 118.6 . .
C12 C13 C14 122.0(2) . .
C12 C13 C11 119.0(2) . 3_566
C14 C13 C11 119.0(2) . 3_566
C15 C14 C13 121.0(2) . .
C15 C14 C30 119.6(2) . .
C13 C14 C30 119.4(2) . .
C14 C15 C16 122.3(2) . .
C14 C15 C10 119.9(2) . 3_566
C16 C15 C10 117.8(2) . 3_566
C17 C16 C15 122.4(2) . .
C17 C16 H16 118.8 . .
C15 C16 H16 118.8 . .
C16 C17 C2 121.1(2) . 3_566
C16 C17 H17 119.4 . .
C2 C17 H17 119.4 3_566 .
C23 C18 C19 119.3(2) . .
C23 C18 C7 121.3(2) . .
C19 C18 C7 119.3(2) . .
C20 C19 C18 119.6(2) . .
C20 C19 C24 119.6(2) . .
C18 C19 C24 120.8(2) . .
C19 C20 C21 122.0(2) . .
C19 C20 H20 119.0 . .
C21 C20 H20 119.0 . .
C22 C21 C20 117.3(2) . .
C22 C21 C26 123.1(2) . .
C20 C21 C26 119.6(2) . .
C21 C22 C23 122.5(2) . .
C21 C22 H22 118.7 . .
C23 C22 H22 118.7 . .
C22 C23 C18 119.3(2) . .
C22 C23 C25 120.6(2) . .
C18 C23 C25 120.2(2) . .
C19 C24 H24A 109.5 . .
C19 C24 H24B 109.5 . .
H24A C24 H24B 109.5 . .
C19 C24 H24C 109.5 . .
H24A C24 H24C 109.5 . .
H24B C24 H24C 109.5 . .
C23 C25 H25A 109.5 . .
C23 C25 H25B 109.5 . .
H25A C25 H25B 109.5 . .
C23 C25 H25C 109.5 . .
H25A C25 H25C 109.5 . .
H25B C25 H25C 109.5 . .
C21 C26 C29 112.2(2) . .
C21 C26 C28 110.6(3) . .
C29 C26 C28 108.2(3) . .
C21 C26 C27 108.3(3) . .
C29 C26 C27 107.6(3) . .
C28 C26 C27 110.0(3) . .
C26 C27 H27A 109.5 . .
C26 C27 H27B 109.5 . .
H27A C27 H27B 109.5 . .
C26 C27 H27C 109.5 . .
H27A C27 H27C 109.5 . .
H27B C27 H27C 109.5 . .
C26 C28 H28A 109.5 . .
C26 C28 H28B 109.5 . .
H28A C28 H28B 109.5 . .
C26 C28 H28C 109.5 . .
H28A C28 H28C 109.5 . .
H28B C28 H28C 109.5 . .
C26 C29 H29A 109.5 . .
C26 C29 H29B 109.5 . .
H29A C29 H29B 109.5 . .
C26 C29 H29C 109.5 . .
H29A C29 H29C 109.5 . .
H29B C29 H29C 109.5 . .
C35 C30 C31 119.3(2) . .
C35 C30 C14 119.3(2) . .
C31 C30 C14 121.4(2) . .
C32 C31 C30 119.5(2) . .
C32 C31 C36 119.5(2) . .
C30 C31 C36 121.0(2) . .
C33 C32 C31 122.2(2) . .
C33 C32 H32 118.9 . .
C31 C32 H32 118.9 . .
C34 C33 C32 117.4(2) . .
C34 C33 C38 121.1(2) . .
C32 C33 C38 121.5(2) . .
C33 C34 C35 122.2(2) . .
C33 C34 H34 118.9 . .
C35 C34 H34 118.9 . .
C30 C35 C34 119.3(2) . .
C30 C35 C37 121.6(2) . .
C34 C35 C37 119.1(2) . .
C31 C36 H36A 109.5 . .
C31 C36 H36B 109.5 . .
H36A C36 H36B 109.5 . .
C31 C36 H36C 109.5 . .
H36A C36 H36C 109.5 . .
H36B C36 H36C 109.5 . .
C35 C37 H37A 109.5 . .
C35 C37 H37B 109.5 . .
H37A C37 H37B 109.5 . .
C35 C37 H37C 109.5 . .
H37A C37 H37C 109.5 . .
H37B C37 H37C 109.5 . .
C41X C38 C33 115.5(4) . .
C40 C38 C33 116.2(3) . .
C41X C38 C39X 113.9(5) . .
C33 C38 C39X 105.9(3) . .
C40 C38 C39 109.4(3) . .
C33 C38 C39 108.1(3) . .
C40 C38 C41 109.8(3) . .
C33 C38 C41 108.7(3) . .
C39 C38 C41 103.9(4) . .
C41X C38 C40X 112.1(5) . .
C33 C38 C40X 105.5(3) . .
C39X C38 C40X 102.9(4) . .
C38 C39 H39A 109.5 . .
C38 C39 H39B 109.5 . .
H39A C39 H39B 109.5 . .
C38 C39 H39C 109.5 . .
H39A C39 H39C 109.5 . .
H39B C39 H39C 109.5 . .
C38 C40 H40A 109.5 . .
C38 C40 H40B 109.5 . .
H40A C40 H40B 109.5 . .
C38 C40 H40C 109.5 . .
H40A C40 H40C 109.5 . .
H40B C40 H40C 109.5 . .
C38 C41 H41A 109.5 . .
C38 C41 H41B 109.5 . .
H41A C41 H41B 109.5 . .
C38 C41 H41C 109.5 . .
H41A C41 H41C 109.5 . .
H41B C41 H41C 109.5 . .
C38 C39X H39D 109.5 . .
C38 C39X H39E 109.5 . .
H39D C39X H39E 109.5 . .
C38 C39X H39F 109.5 . .
H39D C39X H39F 109.5 . .
H39E C39X H39F 109.5 . .
C38 C40X H40D 109.5 . .
C38 C40X H40E 109.5 . .
H40D C40X H40E 109.5 . .
C38 C40X H40F 109.5 . .
H40D C40X H40F 109.5 . .
H40E C40X H40F 109.5 . .
C38 C41X H41D 109.5 . .
C38 C41X H41E 109.5 . .
H41D C41X H41E 109.5 . .
C38 C41X H41F 109.5 . .
H41D C41X H41F 109.5 . .
H41E C41X H41F 109.5 . .
C6S C1S C2S 118.2(3) . .
C6S C1S C7S 121.1(4) . .
C2S C1S C7S 120.7(4) . .
C3S C2S C1S 121.1(3) . .
C3S C2S H2S 119.4 . .
C1S C2S H2S 119.4 . .
C4S C3S C2S 119.8(3) . .
C4S C3S H3S 120.1 . .
C2S C3S H3S 120.1 . .
C3S C4S C5S 119.7(3) . .
C3S C4S H4S 120.1 . .
C5S C4S H4S 120.1 . .
C6S C5S C4S 120.4(3) . .
C6S C5S H5S 119.8 . .
C4S C5S H5S 119.8 . .
C5S C6S C1S 120.8(3) . .
C5S C6S H6S 119.6 . .
C1S C6S H6S 119.6 . .
C1S C7S H7X 109.5 . .
C1S C7S H7Y 109.5 . .
H7X C7S H7Y 109.5 . .
C1S C7S H7Z 109.5 . .
H7X C7S H7Z 109.5 . .
H7Y C7S H7Z 109.5 . .

loop_
_geom_bond_atom_site_label_1
_geom_bond_atom_site_label_2
_geom_bond_distance
_geom_bond_site_symmetry_2
C1 C10 1.411(4) .
C1 C2 1.430(4) .
C1 C6 1.442(4) .
C2 C3 1.383(4) .
C2 C17 1.451(4) 3_566
C3 C4 1.410(4) .
C3 H3 0.9500 .
C4 C5 1.371(4) .
C4 H4 0.9500 .
C5 C6 1.411(4) .
C5 H5 0.9500 .
C6 C7 1.418(4) .
C7 C8 1.405(4) .
C7 C18 1.495(3) .
C8 C12 1.410(4) .
C8 C9 1.448(3) .
C9 C10 1.407(4) .
C9 C11 1.418(4) .
C10 C15 1.453(3) 3_566
C11 C11 1.406(5) 3_566
C11 C13 1.454(4) 3_566
C12 C13 1.393(4) .
C12 H12 0.9500 .
C13 C14 1.429(4) .
C13 C11 1.454(4) 3_566
C14 C15 1.391(4) .
C14 C30 1.504(3) .
C15 C16 1.432(4) .
C15 C10 1.453(3) 3_566
C16 C17 1.348(4) .
C16 H16 0.9500 .
C17 C2 1.451(4) 3_566
C17 H17 0.9500 .
C18 C23 1.400(4) .
C18 C19 1.402(4) .
C19 C20 1.391(4) .
C19 C24 1.504(4) .
C20 C21 1.394(4) .
C20 H20 0.9500 .
C21 C22 1.386(4) .
C21 C26 1.528(4) .
C22 C23 1.391(4) .
C22 H22 0.9500 .
C23 C25 1.509(4) .
C24 H24A 0.9800 .
C24 H24B 0.9800 .
C24 H24C 0.9800 .
C25 H25A 0.9800 .
C25 H25B 0.9800 .
C25 H25C 0.9800 .
C26 C29 1.532(4) .
C26 C28 1.532(5) .
C26 C27 1.541(5) .
C27 H27A 0.9800 .
C27 H27B 0.9800 .
C27 H27C 0.9800 .
C28 H28A 0.9800 .
C28 H28B 0.9800 .
C28 H28C 0.9800 .
C29 H29A 0.9800 .
C29 H29B 0.9800 .
C29 H29C 0.9800 .
C30 C35 1.404(4) .
C30 C31 1.407(4) .
C31 C32 1.399(4) .
C31 C36 1.507(4) .
C32 C33 1.395(4) .
C32 H32 0.9500 .
C33 C34 1.392(4) .
C33 C38 1.534(4) .
C34 C35 1.404(4) .
C34 H34 0.9500 .
C35 C37 1.512(4) .
C36 H36A 0.9800 .
C36 H36B 0.9800 .
C36 H36C 0.9800 .
C37 H37A 0.9800 .
C37 H37B 0.9800 .
C37 H37C 0.9800 .
C38 C41X 1.407(7) .
C38 C40 1.457(5) .
C38 C39X 1.567(7) .
C38 C39 1.570(6) .
C38 C41 1.578(6) .
C38 C40X 1.596(7) .
C39 H39A 0.9800 .
C39 H39B 0.9800 .
C39 H39C 0.9800 .
C40 H40A 0.9800 .
C40 H40B 0.9800 .
C40 H40C 0.9800 .
C41 H41A 0.9800 .
C41 H41B 0.9800 .
C41 H41C 0.9800 .
C39X H39D 0.9800 .
C39X H39E 0.9800 .
C39X H39F 0.9800 .
C40X H40D 0.9800 .
C40X H40E 0.9800 .
C40X H40F 0.9800 .
C41X H41D 0.9800 .
C41X H41E 0.9800 .
C41X H41F 0.9800 .
C1S C6S 1.381(5) .
C1S C2S 1.407(5) .
C1S C7S 1.478(6) .
C2S C3S 1.382(5) .
C2S H2S 0.9500 .
C3S C4S 1.368(5) .
C3S H3S 0.9500 .
C4S C5S 1.402(5) .
C4S H4S 0.9500 .
C5S C6S 1.372(5) .
C5S H5S 0.9500 .
C6S H6S 0.9500 .
C7S H7X 0.9800 .
C7S H7Y 0.9800 .
C7S H7Z 0.9800 .

loop_
_geom_torsion_atom_site_label_1
_geom_torsion_atom_site_label_2
_geom_torsion_atom_site_label_3
_geom_torsion_atom_site_label_4
_geom_torsion
_geom_torsion_site_symmetry_1
_geom_torsion_site_symmetry_4
C10 C1 C2 C3 178.8(2) . .
C6 C1 C2 C3 -0.6(4) . .
C10 C1 C2 C17 1.3(4) . 3_566
C6 C1 C2 C17 -178.1(2) . 3_566
C1 C2 C3 C4 -0.8(4) . .
C17 C2 C3 C4 176.6(3) 3_566 .
C2 C3 C4 C5 0.4(4) . .
C3 C4 C5 C6 1.4(4) . .
C4 C5 C6 C7 179.3(3) . .
C4 C5 C6 C1 -2.8(4) . .
C10 C1 C6 C5 -177.0(2) . .
C2 C1 C6 C5 2.4(4) . .
C10 C1 C6 C7 0.9(4) . .
C2 C1 C6 C7 -179.7(2) . .
C5 C6 C7 C8 179.3(2) . .
C1 C6 C7 C8 1.5(4) . .
C5 C6 C7 C18 2.2(4) . .
C1 C6 C7 C18 -175.6(2) . .
C6 C7 C8 C12 178.2(2) . .
C18 C7 C8 C12 -4.8(4) . .
C6 C7 C8 C9 -3.3(4) . .
C18 C7 C8 C9 173.8(2) . .
C7 C8 C9 C10 2.8(4) . .
C12 C8 C9 C10 -178.6(2) . .
C7 C8 C9 C11 -176.9(2) . .
C12 C8 C9 C11 1.7(4) . .
C11 C9 C10 C1 179.3(2) . .
C8 C9 C10 C1 -0.4(4) . .
C11 C9 C10 C15 0.6(4) . 3_566
C8 C9 C10 C15 -179.1(2) . 3_566
C2 C1 C10 C9 179.2(2) . .
C6 C1 C10 C9 -1.4(4) . .
C2 C1 C10 C15 -2.1(4) . 3_566
C6 C1 C10 C15 177.3(2) . 3_566
C10 C9 C11 C11 179.7(3) . 3_566
C8 C9 C11 C11 -0.7(4) . 3_566
C10 C9 C11 C13 -0.7(4) . 3_566
C8 C9 C11 C13 179.0(2) . 3_566
C7 C8 C12 C13 176.9(2) . .
C9 C8 C12 C13 -1.7(4) . .
C8 C12 C13 C14 -179.5(2) . .
C8 C12 C13 C11 0.7(4) . 3_566
C12 C13 C14 C15 178.9(2) . .
C11 C13 C14 C15 -1.3(4) 3_566 .
C12 C13 C14 C30 -2.6(4) . .
C11 C13 C14 C30 177.2(2) 3_566 .
C13 C14 C15 C16 -178.4(2) . .
C30 C14 C15 C16 3.0(4) . .
C13 C14 C15 C10 1.5(4) . 3_566
C30 C14 C15 C10 -177.0(2) . 3_566
C14 C15 C16 C17 -179.2(3) . .
C10 C15 C16 C17 0.9(4) 3_566 .
C15 C16 C17 C2 -0.1(4) . 3_566
C8 C7 C18 C23 94.8(3) . .
C6 C7 C18 C23 -88.0(3) . .
C8 C7 C18 C19 -88.3(3) . .
C6 C7 C18 C19 88.8(3) . .
C23 C18 C19 C20 2.8(4) . .
C7 C18 C19 C20 -174.1(3) . .
C23 C18 C19 C24 -178.3(3) . .
C7 C18 C19 C24 4.8(4) . .
C18 C19 C20 C21 0.2(4) . .
C24 C19 C20 C21 -178.8(3) . .
C19 C20 C21 C22 -2.8(4) . .
C19 C20 C21 C26 175.2(3) . .
C20 C21 C22 C23 2.6(4) . .
C26 C21 C22 C23 -175.3(3) . .
C21 C22 C23 C18 0.2(4) . .
C21 C22 C23 C25 -178.7(3) . .
C19 C18 C23 C22 -2.9(4) . .
C7 C18 C23 C22 173.9(2) . .
C19 C18 C23 C25 176.0(3) . .
C7 C18 C23 C25 -7.2(4) . .
C22 C21 C26 C29 -12.0(4) . .
C20 C21 C26 C29 170.2(3) . .
C22 C21 C26 C28 -132.9(3) . .
C20 C21 C26 C28 49.3(4) . .
C22 C21 C26 C27 106.6(3) . .
C20 C21 C26 C27 -71.3(4) . .
C15 C14 C30 C35 76.8(3) . .
C13 C14 C30 C35 -101.8(3) . .
C15 C14 C30 C31 -103.4(3) . .
C13 C14 C30 C31 78.1(3) . .
C35 C30 C31 C32 -1.1(4) . .
C14 C30 C31 C32 179.1(2) . .
C35 C30 C31 C36 -179.7(3) . .
C14 C30 C31 C36 0.5(4) . .
C30 C31 C32 C33 1.1(4) . .
C36 C31 C32 C33 179.8(3) . .
C31 C32 C33 C34 -0.7(4) . .
C31 C32 C33 C38 179.2(3) . .
C32 C33 C34 C35 0.2(4) . .
C38 C33 C34 C35 -179.7(3) . .
C31 C30 C35 C34 0.6(4) . .
C14 C30 C35 C34 -179.6(2) . .
C31 C30 C35 C37 178.5(3) . .
C14 C30 C35 C37 -1.7(4) . .
C33 C34 C35 C30 -0.2(4) . .
C33 C34 C35 C37 -178.1(3) . .
C34 C33 C38 C41X -1.6(6) . .
C32 C33 C38 C41X 178.4(5) . .
C34 C33 C38 C40 -173.1(3) . .
C32 C33 C38 C40 6.9(5) . .
C34 C33 C38 C39X 125.4(4) . .
C32 C33 C38 C39X -54.5(5) . .
C34 C33 C38 C39 63.5(4) . .
C32 C33 C38 C39 -116.4(3) . .
C34 C33 C38 C41 -48.7(4) . .
C32 C33 C38 C41 131.4(4) . .
C34 C33 C38 C40X -126.0(4) . .
C32 C33 C38 C40X 54.1(4) . .
C6S C1S C2S C3S -0.9(5) . .
C7S C1S C2S C3S 177.1(4) . .
C1S C2S C3S C4S 0.5(5) . .
C2S C3S C4S C5S 0.1(5) . .
C3S C4S C5S C6S -0.3(5) . .
C4S C5S C6S C1S -0.1(5) . .
C2S C1S C6S C5S 0.7(5) . .
C7S C1S C6S C5S -177.3(4) . .
